data_4517061
loop_
_publ_author_name
'Khorasani, Sanaz'
'Fernandes, Manuel A.'

_publ_section_title
;
 Cooperativity and Feedback Mechanisms in the
 Single-Crystal-to-Single-Crystal Solid-State Diels--Alder Reaction of
 9-Methylanthracene with Bis(N-cyclobutylimino)-1,4-dithiin
;
_journal_issue 12
_journal_name_full 'Crystal Growth &amp; Design'
_journal_page_first 5499
_journal_paper_doi 10.1021/cg401474f
_journal_volume 13
_journal_year 2013
_chemical_formula_moiety 'C16 H14 N2 O4 S2, C15 H12'
_chemical_formula_sum 'C31 H26 N2 O4 S2'
_chemical_formula_weight 554.66
_space_group_IT_number 1
_space_group_name_Hall 'P 1'
_space_group_name_H-M_alt 'P 1'
_symmetry_cell_setting triclinic
_symmetry_space_group_name_Hall 'P 1'
_symmetry_space_group_name_H-M 'P 1'
_atom_sites_solution_hydrogens geom
_atom_sites_solution_primary direct
_atom_sites_solution_secondary difmap
_audit_creation_method SHELXL-97
_cell_angle_alpha 77.8860(10)
_cell_angle_beta 86.838(2)
_cell_angle_gamma 87.937(2)
_cell_formula_units_Z 1
_cell_length_a 7.3823(3)
_cell_length_b 8.4674(3)
_cell_length_c 10.4894(4)
_cell_measurement_reflns_used 2165
_cell_measurement_temperature 173(2)
_cell_measurement_theta_max 24.91
_cell_measurement_theta_min 2.46
_cell_volume 639.90(4)
_computing_cell_refinement 'Bruker SAINT'
_computing_data_collection 'Bruker APEX2'
_computing_data_reduction 'Bruker SAINT'
_computing_molecular_graphics 'Bruker SHELXTL'
_computing_publication_material 'Bruker SHELXTL'
_computing_structure_refinement 'SHELXL-97 (Sheldrick, 1997)'
_computing_structure_solution 'SHELXS-97 (Sheldrick, 2008)'
_diffrn_ambient_temperature 173(2)
_diffrn_measured_fraction_theta_full 1.000
_diffrn_measured_fraction_theta_max 1.000
_diffrn_measurement_device_type 'Bruker APEX-II CCD'
_diffrn_measurement_method '\f and \w scans'
_diffrn_radiation_monochromator graphite
_diffrn_radiation_source 'fine-focus sealed tube'
_diffrn_radiation_type MoK\a
_diffrn_radiation_wavelength 0.71073
_diffrn_reflns_av_R_equivalents 0.0711
_diffrn_reflns_av_sigmaI/netI 0.1057
_diffrn_reflns_limit_h_max 9
_diffrn_reflns_limit_h_min -9
_diffrn_reflns_limit_k_max 11
_diffrn_reflns_limit_k_min -10
_diffrn_reflns_limit_l_max 13
_diffrn_reflns_limit_l_min -13
_diffrn_reflns_number 11765
_diffrn_reflns_theta_full 28.00
_diffrn_reflns_theta_max 28.00
_diffrn_reflns_theta_min 1.99
_exptl_absorpt_coefficient_mu 0.251
_exptl_absorpt_correction_type none
_exptl_crystal_colour red
_exptl_crystal_density_diffrn 1.439
_exptl_crystal_density_method 'not measured'
_exptl_crystal_description plate
_exptl_crystal_F_000 290
_exptl_crystal_size_max 0.30
_exptl_crystal_size_mid 0.24
_exptl_crystal_size_min 0.04
_refine_diff_density_max 0.313
_refine_diff_density_min -0.332
_refine_diff_density_rms 0.055
_refine_ls_abs_structure_details 'Flack H D (1983), Acta Cryst. A39, 876-881'
_refine_ls_abs_structure_Flack 0.17(15)
_refine_ls_extinction_method none
_refine_ls_goodness_of_fit_ref 0.928
_refine_ls_hydrogen_treatment constr
_refine_ls_matrix_type full
_refine_ls_number_parameters 353
_refine_ls_number_reflns 5194
_refine_ls_number_restraints 33
_refine_ls_restrained_S_all 0.927
_refine_ls_R_factor_all 0.0975
_refine_ls_R_factor_gt 0.0466
_refine_ls_shift/su_max 0.004
_refine_ls_shift/su_mean 0.001
_refine_ls_structure_factor_coef Fsqd
_refine_ls_weighting_details 'calc w=1/[\s^2^(Fo^2^)+(0.0233P)^2^+0.0000P] where P=(Fo^2^+2Fc^2^)/3'
_refine_ls_weighting_scheme calc
_refine_ls_wR_factor_gt 0.0755
_refine_ls_wR_factor_ref 0.0899
_reflns_number_gt 3151
_reflns_number_total 5194
_reflns_threshold_expression >2sigma(I)
_cod_data_source_file 12s_sk107_d4ma_0s-0h-x0.cif
_cod_data_source_block 12s_sk107_d4ma_0s
_cod_depositor_comments
;
The following automatic conversions were performed:

data item '_symmetry_cell_setting' value 'Triclinic' was changed to
'triclinic' in accordance with the
/home/saulius/struct/COD-crude-data/automatic-downloads/DataCite-retrospective/ACS/depositions/lib/dictionaries/cif_core.dic
dictionary named 'cif_core.dic' version 2.4.2 last updated on
2011-04-26.

Automatic conversion script
Id: cif_fix_values 6909 2019-04-08 15:41:33Z antanas 
;
_cod_original_sg_symbol_H-M P1
_cod_database_code 4517061

loop_
_symmetry_equiv_pos_as_xyz
'x, y, z'

loop_
_atom_site_label
_atom_site_type_symbol
_atom_site_fract_x
_atom_site_fract_y
_atom_site_fract_z
_atom_site_U_iso_or_equiv
_atom_site_adp_type
_atom_site_occupancy
_atom_site_symmetry_multiplicity
_atom_site_calc_flag
_atom_site_refinement_flags
C1 C 0.7719(11) 0.2523(10) 0.3332(8) 0.0277(19) Uani 1 1 d .
C2 C 0.7022(11) 0.3725(10) 0.4179(7) 0.0210(19) Uani 1 1 d .
C3 C 0.6893(11) 0.5232(9) 0.3414(6) 0.0202(18) Uani 1 1 d .
C4 C 0.7522(12) 0.5001(10) 0.2069(7) 0.027(2) Uani 1 1 d .
C5 C 0.5181(11) 0.5048(9) 0.7510(7) 0.025(2) Uani 1 1 d .
C6 C 0.5737(11) 0.4989(9) 0.6137(7) 0.0242(19) Uani 1 1 d .
C7 C 0.5645(11) 0.6385(10) 0.5356(8) 0.0229(19) Uani 1 1 d .
C8 C 0.4953(11) 0.7552(8) 0.6099(7) 0.0236(18) Uani 1 1 d .
C9 C 0.8281(10) 0.2768(8) 0.0938(7) 0.0253(18) Uani 1 1 d .
H9 H 0.8077 0.3648 0.0155 0.030 Uiso 1 1 calc R
C10 C 1.0061(12) 0.1863(10) 0.0689(7) 0.039(2) Uani 1 1 d .
H10A H 1.0940 0.2524 0.0072 0.047 Uiso 1 1 calc R
H10B H 1.0646 0.1308 0.1494 0.047 Uiso 1 1 calc R
C11 C 0.8953(12) 0.0753(10) 0.0070(9) 0.047(3) Uani 1 1 d .
H11A H 0.8931 0.1077 -0.0893 0.057 Uiso 1 1 calc R
H11B H 0.9284 -0.0408 0.0346 0.057 Uiso 1 1 calc R
C12 C 0.7254(10) 0.1270(9) 0.0784(7) 0.033(2) Uani 1 1 d .
H12A H 0.6933 0.0524 0.1621 0.040 Uiso 1 1 calc R
H12B H 0.6191 0.1525 0.0235 0.040 Uiso 1 1 calc R
C13 C 0.4326(12) 0.7442(10) 0.8569(7) 0.040(2) Uani 1 1 d .
H13 H 0.4386 0.6563 0.9370 0.048 Uiso 1 1 calc R
C14 C 0.5463(11) 0.8860(9) 0.8755(7) 0.034(2) Uani 1 1 d .
H14A H 0.5872 0.9586 0.7930 0.041 Uiso 1 1 calc R
H14B H 0.6480 0.8536 0.9340 0.041 Uiso 1 1 calc R
C15 C 0.3726(12) 0.9476(11) 0.9430(8) 0.047(2) Uani 1 1 d .
H15A H 0.3498 1.0656 0.9173 0.056 Uiso 1 1 calc R
H15B H 0.3646 0.9105 1.0391 0.056 Uiso 1 1 calc R
C16 C 0.2597(11) 0.8448(11) 0.8678(9) 0.062(3) Uani 1 1 d .
H16A H 0.1598 0.7848 0.9214 0.074 Uiso 1 1 calc R
H16B H 0.2174 0.9056 0.7831 0.074 Uiso 1 1 calc R
N1 N 0.7965(10) 0.3432(7) 0.2081(6) 0.0274(18) Uani 1 1 d .
N2 N 0.4741(9) 0.6729(7) 0.7411(6) 0.0257(17) Uani 1 1 d .
O1 O 0.8047(8) 0.1133(6) 0.3735(5) 0.0379(17) Uani 1 1 d .
O2 O 0.7643(8) 0.6092(6) 0.1075(5) 0.0400(17) Uani 1 1 d .
O3 O 0.5141(8) 0.4003(6) 0.8436(5) 0.0330(16) Uani 1 1 d .
O4 O 0.4678(7) 0.9007(6) 0.5728(5) 0.0301(15) Uani 1 1 d .
S1 S 0.6482(2) 0.30618(18) 0.58358(14) 0.0259(5) Uani 1 1 d .
S2 S 0.6210(2) 0.70815(18) 0.36871(14) 0.0269(5) Uani 1 1 d .
C17 C 0.1394(12) 0.3674(9) 0.5679(7) 0.0271(19) Uani 1 1 d .
C18 C 0.0693(11) 0.5036(10) 0.6088(8) 0.0247(18) Uani 1 1 d .
C19 C 0.0013(12) 0.4922(11) 0.7361(8) 0.035(2) Uani 1 1 d .
H19 H 0.0031 0.3918 0.7969 0.042 Uiso 1 1 calc R
C20 C -0.0667(12) 0.6259(12) 0.7714(8) 0.042(3) Uani 1 1 d .
H20 H -0.1106 0.6204 0.8591 0.051 Uiso 1 1 calc R
C21 C -0.0749(12) 0.7766(11) 0.6805(8) 0.038(2) Uani 1 1 d .
H21 H -0.1244 0.8698 0.7078 0.046 Uiso 1 1 calc R
C22 C -0.0140(12) 0.7871(11) 0.5587(8) 0.037(2) Uani 1 1 d .
H22 H -0.0183 0.8896 0.5007 0.044 Uiso 1 1 calc R
C23 C 0.0595(11) 0.6488(9) 0.5091(8) 0.0269(17) Uani 1 1 d U
C24 C 0.1237(11) 0.6611(10) 0.3831(8) 0.0282(18) Uani 1 1 d U
H24 H 0.1191 0.7610 0.3217 0.034 Uiso 1 1 calc R
C25 C 0.1965(12) 0.5209(10) 0.3480(8) 0.0298(19) Uani 1 1 d U
C26 C 0.2670(11) 0.5117(11) 0.2155(8) 0.034(2) Uani 1 1 d .
H26 H 0.2599 0.6076 0.1499 0.041 Uiso 1 1 calc R
C27 C 0.3423(11) 0.3759(11) 0.1785(8) 0.037(2) Uani 1 1 d .
H27 H 0.3901 0.3801 0.0920 0.044 Uiso 1 1 calc R
C28 C 0.3462(12) 0.2324(10) 0.2719(9) 0.040(2) Uani 1 1 d U
H28 H 0.3949 0.1368 0.2478 0.048 Uiso 1 1 calc R
C29 C 0.2807(11) 0.2262(10) 0.3988(8) 0.0304(19) Uani 1 1 d U
H29 H 0.2882 0.1276 0.4614 0.036 Uiso 1 1 calc R
C30 C 0.2024(11) 0.3660(10) 0.4359(8) 0.0271(17) Uani 1 1 d U
C31 C 0.1555(5) 0.2047(4) 0.6638(4) 0.0386(10) Uani 1 1 d .
H31A H 0.2009 0.2215 0.7459 0.058 Uiso 1 1 calc R
H31B H 0.2399 0.1328 0.6263 0.058 Uiso 1 1 calc R
H31C H 0.0360 0.1557 0.6807 0.058 Uiso 1 1 calc R

loop_
_atom_site_aniso_label
_atom_site_aniso_U_11
_atom_site_aniso_U_22
_atom_site_aniso_U_33
_atom_site_aniso_U_23
_atom_site_aniso_U_13
_atom_site_aniso_U_12
C1 0.018(4) 0.037(4) 0.035(4) -0.025(3) -0.005(3) 0.010(3)
C2 0.020(5) 0.026(4) 0.017(4) -0.004(3) 0.002(3) -0.001(4)
C3 0.020(4) 0.027(4) 0.012(3) -0.002(3) 0.005(3) 0.001(3)
C4 0.030(5) 0.024(4) 0.025(4) 0.004(3) -0.009(3) -0.005(3)
C5 0.020(4) 0.028(4) 0.031(4) -0.018(3) 0.004(3) -0.001(3)
C6 0.022(4) 0.017(3) 0.037(5) -0.014(3) -0.008(3) 0.003(3)
C7 0.023(5) 0.022(4) 0.025(4) -0.010(3) -0.004(4) 0.002(4)
C8 0.025(4) 0.019(3) 0.023(3) 0.005(3) -0.002(3) -0.009(3)
C9 0.021(4) 0.021(4) 0.036(4) -0.011(3) -0.003(3) -0.001(3)
C10 0.042(5) 0.049(4) 0.027(3) -0.008(3) -0.006(3) 0.003(4)
C11 0.041(6) 0.050(5) 0.065(6) -0.046(4) 0.007(5) 0.009(4)
C12 0.022(5) 0.040(5) 0.043(5) -0.023(4) 0.001(4) -0.004(4)
C13 0.061(6) 0.045(5) 0.014(4) -0.014(3) 0.012(4) -0.002(4)
C14 0.045(6) 0.033(5) 0.025(4) -0.010(4) -0.009(4) 0.009(4)
C15 0.043(6) 0.055(5) 0.045(5) -0.015(4) -0.005(4) -0.010(4)
C16 0.022(4) 0.082(6) 0.105(6) -0.079(5) 0.014(4) -0.004(4)
N1 0.041(5) 0.025(4) 0.016(3) -0.006(3) 0.007(3) -0.006(3)
N2 0.026(4) 0.022(4) 0.032(4) -0.011(3) -0.003(3) 0.005(3)
O1 0.046(4) 0.024(3) 0.042(4) -0.008(3) 0.003(3) 0.013(3)
O2 0.052(4) 0.034(4) 0.038(3) -0.015(3) 0.008(3) -0.009(3)
O3 0.052(4) 0.027(3) 0.014(3) 0.008(2) -0.002(3) 0.004(3)
O4 0.040(4) 0.021(3) 0.030(3) -0.005(2) -0.007(3) 0.005(3)
S1 0.0316(13) 0.0216(10) 0.0243(10) -0.0041(8) -0.0036(10) 0.0025(10)
S2 0.0364(14) 0.0185(10) 0.0238(10) -0.0013(8) 0.0007(10) 0.0040(10)
C17 0.028(4) 0.026(4) 0.022(3) 0.007(3) -0.004(3) -0.005(3)
C18 0.020(4) 0.027(4) 0.027(4) -0.003(3) -0.004(3) -0.003(3)
C19 0.042(6) 0.036(5) 0.029(5) -0.011(4) -0.004(4) 0.000(4)
C20 0.042(6) 0.053(5) 0.039(6) -0.025(4) 0.002(4) -0.013(4)
C21 0.026(5) 0.048(5) 0.054(5) -0.037(4) -0.004(4) -0.001(4)
C22 0.031(5) 0.032(4) 0.047(5) -0.006(4) -0.008(4) -0.006(4)
C23 0.021(4) 0.019(3) 0.039(4) -0.003(3) -0.003(3) 0.001(3)
C24 0.018(4) 0.021(3) 0.043(4) -0.002(3) -0.005(3) 0.010(3)
C25 0.024(4) 0.028(4) 0.037(4) -0.007(3) -0.002(3) 0.001(3)
C26 0.021(5) 0.040(5) 0.035(5) 0.007(4) -0.002(4) -0.008(4)
C27 0.018(4) 0.048(5) 0.044(6) -0.012(4) 0.003(4) 0.003(4)
C28 0.028(5) 0.033(4) 0.057(5) -0.006(4) 0.003(4) -0.001(4)
C29 0.020(4) 0.025(4) 0.044(4) -0.003(3) -0.008(3) 0.008(3)
C30 0.016(4) 0.037(4) 0.027(3) -0.003(3) -0.008(3) 0.000(3)
C31 0.048(3) 0.028(2) 0.034(2) 0.0028(18) 0.010(2) 0.0025(19)

loop_
_atom_type_symbol
_atom_type_description
_atom_type_scat_dispersion_real
_atom_type_scat_dispersion_imag
_atom_type_scat_source
C C 0.0033 0.0016 'International Tables Vol C Tables 4.2.6.8 and 6.1.1.4'
H H 0.0000 0.0000 'International Tables Vol C Tables 4.2.6.8 and 6.1.1.4'
N N 0.0061 0.0033 'International Tables Vol C Tables 4.2.6.8 and 6.1.1.4'
O O 0.0106 0.0060 'International Tables Vol C Tables 4.2.6.8 and 6.1.1.4'
S S 0.1246 0.1234 'International Tables Vol C Tables 4.2.6.8 and 6.1.1.4'

loop_
_geom_angle_atom_site_label_1
_geom_angle_atom_site_label_2
_geom_angle_atom_site_label_3
_geom_angle
O1 C1 N1 129.4(8)
O1 C1 C2 124.9(7)
N1 C1 C2 105.6(6)
C3 C2 C1 109.2(6)
C3 C2 S1 130.0(6)
C1 C2 S1 120.7(6)
C2 C3 C4 104.2(7)
C2 C3 S2 134.4(6)
C4 C3 S2 121.4(6)
O2 C4 N1 123.6(8)
O2 C4 C3 125.3(8)
N1 C4 C3 111.1(7)
O3 C5 N2 128.8(7)
O3 C5 C6 129.2(8)
N2 C5 C6 101.9(6)
C7 C6 C5 113.0(7)
C7 C6 S1 130.6(7)
C5 C6 S1 116.4(6)
C6 C7 C8 108.3(7)
C6 C7 S2 133.8(7)
C8 C7 S2 117.9(5)
O4 C8 N2 123.9(7)
O4 C8 C7 128.9(7)
N2 C8 C7 107.0(6)
N1 C9 C10 121.5(7)
N1 C9 C12 120.5(7)
C10 C9 C12 88.2(6)
N1 C9 H9 108.3
C10 C9 H9 108.3
C12 C9 H9 108.3
C11 C10 C9 87.9(6)
C11 C10 H10A 114.0
C9 C10 H10A 114.0
C11 C10 H10B 114.0
C9 C10 H10B 114.0
H10A C10 H10B 111.2
C12 C11 C10 89.0(5)
C12 C11 H11A 113.8
C10 C11 H11A 113.8
C12 C11 H11B 113.8
C10 C11 H11B 113.8
H11A C11 H11B 111.0
C11 C12 C9 87.9(6)
C11 C12 H12A 114.0
C9 C12 H12A 114.0
C11 C12 H12B 114.0
C9 C12 H12B 114.0
H12A C12 H12B 111.2
N2 C13 C16 120.8(7)
N2 C13 C14 118.7(7)
C16 C13 C14 90.0(6)
N2 C13 H13 108.6
C16 C13 H13 108.6
C14 C13 H13 108.6
C13 C14 C15 86.8(6)
C13 C14 H14A 114.2
C15 C14 H14A 114.2
C13 C14 H14B 114.2
C15 C14 H14B 114.2
H14A C14 H14B 111.3
C14 C15 C16 87.4(6)
C14 C15 H15A 114.1
C16 C15 H15A 114.1
C14 C15 H15B 114.1
C16 C15 H15B 114.1
H15A C15 H15B 111.3
C13 C16 C15 86.8(7)
C13 C16 H16A 114.2
C15 C16 H16A 114.2
C13 C16 H16B 114.2
C15 C16 H16B 114.2
H16A C16 H16B 111.4
C4 N1 C1 109.8(7)
C4 N1 C9 124.6(6)
C1 N1 C9 124.4(7)
C8 N2 C5 109.7(6)
C8 N2 C13 127.4(7)
C5 N2 C13 122.5(6)
C2 S1 C6 96.2(4)
C3 S2 C7 95.0(4)
C18 C17 C30 124.0(7)
C18 C17 C31 121.0(6)
C30 C17 C31 115.0(6)
C19 C18 C17 120.3(8)
C19 C18 C23 123.8(8)
C17 C18 C23 115.7(7)
C20 C19 C18 118.5(9)
C20 C19 H19 120.8
C18 C19 H19 120.8
C19 C20 C21 121.4(9)
C19 C20 H20 119.3
C21 C20 H20 119.3
C22 C21 C20 120.3(8)
C22 C21 H21 119.8
C20 C21 H21 119.8
C21 C22 C23 122.9(9)
C21 C22 H22 118.5
C23 C22 H22 118.5
C24 C23 C18 124.5(8)
C24 C23 C22 122.5(8)
C18 C23 C22 112.9(8)
C23 C24 C25 117.2(8)
C23 C24 H24 121.4
C25 C24 H24 121.4
C24 C25 C30 123.7(8)
C24 C25 C26 124.3(8)
C30 C25 C26 111.9(8)
C27 C26 C25 125.6(8)
C27 C26 H26 117.2
C25 C26 H26 117.2
C26 C27 C28 118.0(9)
C26 C27 H27 121.0
C28 C27 H27 121.0
C29 C28 C27 121.4(8)
C29 C28 H28 119.3
C27 C28 H28 119.3
C28 C29 C30 120.3(8)
C28 C29 H29 119.8
C30 C29 H29 119.8
C29 C30 C25 122.6(8)
C29 C30 C17 122.4(7)
C25 C30 C17 114.7(8)
C17 C31 H31A 109.5
C17 C31 H31B 109.5
H31A C31 H31B 109.5
C17 C31 H31C 109.5
H31A C31 H31C 109.5
H31B C31 H31C 109.5

loop_
_geom_bond_atom_site_label_1
_geom_bond_atom_site_label_2
_geom_bond_distance
C1 O1 1.185(9)
C1 N1 1.381(10)
C1 C2 1.544(10)
C2 C3 1.360(9)
C2 S1 1.739(7)
C3 C4 1.511(10)
C3 S2 1.704(8)
C4 O2 1.241(8)
C4 N1 1.354(9)
C5 O3 1.169(8)
C5 N2 1.432(9)
C5 C6 1.486(10)
C6 C7 1.291(9)
C6 S1 1.788(7)
C7 C8 1.445(11)
C7 S2 1.758(8)
C8 O4 1.225(8)
C8 N2 1.409(9)
C9 N1 1.432(9)
C9 C10 1.535(10)
C9 C12 1.542(10)
C9 H9 1.0000
C10 C11 1.532(11)
C10 H10A 0.9900
C10 H10B 0.9900
C11 C12 1.524(9)
C11 H11A 0.9900
C11 H11B 0.9900
C12 H12A 0.9900
C12 H12B 0.9900
C13 N2 1.479(9)
C13 C16 1.521(11)
C13 C14 1.541(11)
C13 H13 1.0000
C14 C15 1.557(10)
C14 H14A 0.9900
C14 H14B 0.9900
C15 C16 1.577(10)
C15 H15A 0.9900
C15 H15B 0.9900
C16 H16A 0.9900
C16 H16B 0.9900
C17 C18 1.387(11)
C17 C30 1.438(11)
C17 C31 1.531(7)
C18 C19 1.386(11)
C18 C23 1.441(9)
C19 C20 1.336(11)
C19 H19 0.9500
C20 C21 1.426(12)
C20 H20 0.9500
C21 C22 1.316(11)
C21 H21 0.9500
C22 C23 1.454(11)
C22 H22 0.9500
C23 C24 1.363(11)
C24 C25 1.396(11)
C24 H24 0.9500
C25 C30 1.437(10)
C25 C26 1.474(12)
C26 C27 1.378(11)
C26 H26 0.9500
C27 C28 1.391(11)
C27 H27 0.9500
C28 C29 1.382(11)
C28 H28 0.9500
C29 C30 1.417(10)
C29 H29 0.9500
C31 H31A 0.9800
C31 H31B 0.9800
C31 H31C 0.9800

loop_
_geom_torsion_atom_site_label_1
_geom_torsion_atom_site_label_2
_geom_torsion_atom_site_label_3
_geom_torsion_atom_site_label_4
_geom_torsion
O1 C1 C2 C3 176.4(8)
N1 C1 C2 C3 0.1(9)
O1 C1 C2 S1 -5.2(13)
N1 C1 C2 S1 178.5(6)
C1 C2 C3 C4 -0.4(9)
S1 C2 C3 C4 -178.6(7)
C1 C2 C3 S2 179.0(7)
S1 C2 C3 S2 0.8(14)
C2 C3 C4 O2 -178.8(8)
S2 C3 C4 O2 1.7(13)
C2 C3 C4 N1 0.6(10)
S2 C3 C4 N1 -178.9(6)
O3 C5 C6 C7 -178.9(9)
N2 C5 C6 C7 -0.1(10)
O3 C5 C6 S1 -0.7(13)
N2 C5 C6 S1 178.0(6)
C5 C6 C7 C8 -1.9(10)
S1 C6 C7 C8 -179.7(7)
C5 C6 C7 S2 176.5(8)
S1 C6 C7 S2 -1.3(14)
C6 C7 C8 O4 179.3(8)
S2 C7 C8 O4 0.6(13)
C6 C7 C8 N2 3.2(10)
S2 C7 C8 N2 -175.5(5)
N1 C9 C10 C11 144.8(8)
C12 C9 C10 C11 19.6(6)
C9 C10 C11 C12 -19.9(6)
C10 C11 C12 C9 19.8(6)
N1 C9 C12 C11 -145.8(7)
C10 C9 C12 C11 -19.7(6)
N2 C13 C14 C15 148.5(7)
C16 C13 C14 C15 22.8(6)
C13 C14 C15 C16 -22.0(6)
N2 C13 C16 C15 -146.5(8)
C14 C13 C16 C15 -22.5(6)
C14 C15 C16 C13 22.3(6)
O2 C4 N1 C1 178.8(8)
C3 C4 N1 C1 -0.6(10)
O2 C4 N1 C9 -12.9(15)
C3 C4 N1 C9 167.8(7)
O1 C1 N1 C4 -175.8(10)
C2 C1 N1 C4 0.3(9)
O1 C1 N1 C9 15.9(14)
C2 C1 N1 C9 -168.0(7)
C10 C9 N1 C4 124.3(9)
C12 C9 N1 C4 -127.1(9)
C10 C9 N1 C1 -69.0(11)
C12 C9 N1 C1 39.6(11)
O4 C8 N2 C5 -179.7(8)
C7 C8 N2 C5 -3.3(9)
O4 C8 N2 C13 -5.9(13)
C7 C8 N2 C13 170.5(8)
O3 C5 N2 C8 -179.1(9)
C6 C5 N2 C8 2.1(9)
O3 C5 N2 C13 6.8(15)
C6 C5 N2 C13 -172.0(7)
C16 C13 N2 C8 59.4(13)
C14 C13 N2 C8 -49.6(11)
C16 C13 N2 C5 -127.5(9)
C14 C13 N2 C5 123.5(8)
C3 C2 S1 C6 0.0(8)
C1 C2 S1 C6 -178.0(7)
C7 C6 S1 C2 0.2(8)
C5 C6 S1 C2 -177.5(6)
C2 C3 S2 C7 -1.3(8)
C4 C3 S2 C7 178.0(7)
C6 C7 S2 C3 1.5(9)
C8 C7 S2 C3 179.9(7)
C30 C17 C18 C19 176.1(8)
C31 C17 C18 C19 -4.3(13)
C30 C17 C18 C23 0.9(12)
C31 C17 C18 C23 -179.4(7)
C17 C18 C19 C20 -179.3(8)
C23 C18 C19 C20 -4.6(15)
C18 C19 C20 C21 1.8(15)
C19 C20 C21 C22 -0.3(14)
C20 C21 C22 C23 1.6(14)
C19 C18 C23 C24 -179.1(10)
C17 C18 C23 C24 -4.2(11)
C19 C18 C23 C22 5.5(12)
C17 C18 C23 C22 -179.6(9)
C21 C22 C23 C24 -179.4(8)
C21 C22 C23 C18 -3.9(13)
C18 C23 C24 C25 2.9(12)
C22 C23 C24 C25 177.9(8)
C23 C24 C25 C30 1.7(13)
C23 C24 C25 C26 178.2(8)
C24 C25 C26 C27 178.8(8)
C30 C25 C26 C27 -4.3(14)
C25 C26 C27 C28 2.9(14)
C26 C27 C28 C29 -1.5(13)
C27 C28 C29 C30 1.9(14)
C28 C29 C30 C25 -3.7(13)
C28 C29 C30 C17 -177.3(8)
C24 C25 C30 C29 -178.5(10)
C26 C25 C30 C29 4.5(12)
C24 C25 C30 C17 -4.5(11)
C26 C25 C30 C17 178.6(8)
C18 C17 C30 C29 177.1(8)
C31 C17 C30 C29 -2.6(12)
C18 C17 C30 C25 3.1(12)
C31 C17 C30 C25 -176.6(6)
